data_7062182
loop_
_publ_author_name
'Shao, Juan-Juan'
'Ni, Jian-Ling'
'Chen, Wei-Min'
'Liu, Peng-Lai'
'Mensah, Abraham'
'Chen, Li-Zhuang'
'Wang, Fang-Ming'

_publ_section_title
;
 Systematic regulation of ligands realizes the transition of luminescence
 color cuprous iodide inorganic--organic hybrid materials from blue to
 green light
;
_journal_issue 5
_journal_name_full 'New Journal of Chemistry'
_journal_page_first 2556
_journal_page_last 2564
_journal_paper_doi 10.1039/D2NJ04044A
_journal_volume 47
_journal_year 2023
_chemical_formula_moiety 'C16 H32 Br2 Cu2 I4 N4'
_chemical_formula_sum 'C16 H32 Br2 Cu2 I4 N4'
_chemical_formula_weight 1074.95
_space_group_crystal_system monoclinic
_space_group_IT_number 14
_space_group_name_Hall '-P 2yn'
_space_group_name_H-M_alt 'P 1 21/n 1'
_atom_sites_solution_hydrogens geom
_atom_sites_solution_primary direct
_audit_creation_date 2020-08-03
_audit_creation_method
;
Olex2 1.2
(compiled 2017.03.28 svn.r3405 for OlexSys, GUI svn.r5337)
;
_audit_update_record
;
2022-03-31 deposited with the CCDC.	2022-11-28 downloaded from the CCDC.
;
_cell_angle_alpha 90
_cell_angle_beta 111.732(2)
_cell_angle_gamma 90
_cell_formula_units_Z 2
_cell_length_a 8.1560(2)
_cell_length_b 21.1757(5)
_cell_length_c 8.8306(2)
_cell_measurement_reflns_used 3711
_cell_measurement_temperature 296(2)
_cell_measurement_theta_max 27.14
_cell_measurement_theta_min 3.31
_cell_volume 1416.73(6)
_computing_molecular_graphics 'Olex2 (Dolomanov et al., 2009)'
_computing_publication_material 'Olex2 (Dolomanov et al., 2009)'
_computing_structure_refinement 'XL (Sheldrick, 2008)'
_computing_structure_solution 'SIR2004 (Burla et al., 2007)'
_diffrn_ambient_temperature 296.15
_diffrn_measured_fraction_theta_full 0.996
_diffrn_measured_fraction_theta_max 0.997
_diffrn_measurement_device_type 'Bruker APEX-II CCD'
_diffrn_measurement_method '\f and \w scans'
_diffrn_radiation_monochromator graphite
_diffrn_radiation_type MoK\a
_diffrn_radiation_wavelength 0.71073
_diffrn_reflns_av_R_equivalents 0.0228
_diffrn_reflns_av_unetI/netI 0.0231
_diffrn_reflns_Laue_measured_fraction_full 0.996
_diffrn_reflns_Laue_measured_fraction_max 0.997
_diffrn_reflns_limit_h_max 10
_diffrn_reflns_limit_h_min -10
_diffrn_reflns_limit_k_max 26
_diffrn_reflns_limit_k_min -23
_diffrn_reflns_limit_l_max 10
_diffrn_reflns_limit_l_min -10
_diffrn_reflns_number 9386
_diffrn_reflns_point_group_measured_fraction_full 0.996
_diffrn_reflns_point_group_measured_fraction_max 0.997
_diffrn_reflns_theta_full 25.242
_diffrn_reflns_theta_max 26.017
_diffrn_reflns_theta_min 3.808
_diffrn_standards_number 0
_exptl_absorpt_coefficient_mu 8.691
_exptl_absorpt_correction_type none
_exptl_crystal_density_diffrn 2.520
_exptl_crystal_description block
_exptl_crystal_F_000 992
_refine_diff_density_max 1.359
_refine_diff_density_min -0.621
_refine_diff_density_rms 0.118
_refine_ls_extinction_method none
_refine_ls_goodness_of_fit_ref 1.089
_refine_ls_hydrogen_treatment constr
_refine_ls_matrix_type full
_refine_ls_number_parameters 127
_refine_ls_number_reflns 2769
_refine_ls_number_restraints 0
_refine_ls_restrained_S_all 1.089
_refine_ls_R_factor_all 0.0408
_refine_ls_R_factor_gt 0.0331
_refine_ls_shift/su_max 0.001
_refine_ls_shift/su_mean 0.000
_refine_ls_structure_factor_coef Fsqd
_refine_ls_weighting_details 'w=1/[\s^2^(Fo^2^)+(0.0262P)^2^+5.2476P] where P=(Fo^2^+2Fc^2^)/3'
_refine_ls_weighting_scheme calc
_refine_ls_wR_factor_gt 0.0715
_refine_ls_wR_factor_ref 0.0743
_reflns_Friedel_coverage 0.000
_reflns_number_gt 2378
_reflns_number_total 2769
_reflns_threshold_expression 'I > 2\s(I)'
_cod_data_source_file d2nj04044a2.cif
_cod_data_source_block 2222
_cod_depositor_comments 'Adding full bibliography for 7062180--7062183.cif.'
_cod_database_code 7062182
_shelx_shelxl_version_number 2016/6
_shelx_space_group_comment
;
The symmetry employed for this shelxl refinement is uniquely defined
by the following loop, which should always be used as a source of
symmetry information in preference to the above space-group names.
They are only intended as comments.
;
_olex2_refinement_description
;
1. Fixed Uiso
 At 1.2 times of:
  All C(H,H) groups
2.a Secondary CH2 refined with riding coordinates:
 C6(H6A,H6B), C2(H2A,H2B), C4(H4A,H4B), C1(H1A,H1B), C5(H5A,H5B), C3(H3A,H3B),
 C7(H7A,H7B), C8(H8A,H8B)
;
_olex2_submission_special_instructions 'No special instructions were received'

loop_
_space_group_symop_operation_xyz
'x, y, z'
'-x+1/2, y+1/2, -z+1/2'
'-x, -y, -z'
'x-1/2, -y-1/2, z-1/2'

loop_
_atom_site_label
_atom_site_type_symbol
_atom_site_fract_x
_atom_site_fract_y
_atom_site_fract_z
_atom_site_U_iso_or_equiv
_atom_site_adp_type
_atom_site_occupancy
_atom_site_site_symmetry_order
_atom_site_calc_flag
_atom_site_refinement_flags_posn
_atom_site_refinement_flags_adp
_atom_site_refinement_flags_occupancy
_atom_site_disorder_assembly
_atom_site_disorder_group
I1 I 0.37653(6) 0.15977(2) 0.59273(5) 0.04859(14) Uani 1 1 d . . . . .
I2 I 0.76604(5) 0.00463(2) 0.70939(4) 0.04106(12) Uani 1 1 d . . . . .
Br1 Br 1.09579(9) 0.17372(4) -0.14223(8) 0.0548(2) Uani 1 1 d . . . . .
Cu1 Cu 0.50281(10) 0.06420(4) 0.48851(9) 0.04285(19) Uani 1 1 d . . . . .
N1 N 0.6291(6) 0.0986(2) 0.3256(5) 0.0325(10) Uani 1 1 d . . . . .
N2 N 0.7641(6) 0.1386(2) 0.1227(5) 0.0318(10) Uani 1 1 d . . . . .
C6 C 0.7483(9) 0.0680(3) 0.1155(8) 0.0454(15) Uani 1 1 d . . . . .
H6A H 0.861178 0.049214 0.128441 0.054 Uiso 1 1 calc R . . . .
H6B H 0.662594 0.055120 0.010668 0.054 Uiso 1 1 calc R . . . .
C2 C 0.5834(8) 0.1664(3) 0.0837(7) 0.0452(15) Uani 1 1 d . . . . .
H2A H 0.511133 0.158822 -0.029905 0.054 Uiso 1 1 calc R . . . .
H2B H 0.592169 0.211589 0.102197 0.054 Uiso 1 1 calc R . . . .
C4 C 0.8765(9) 0.1578(3) 0.2926(7) 0.0503(17) Uani 1 1 d . . . . .
H4A H 0.897850 0.202973 0.296953 0.060 Uiso 1 1 calc R . . . .
H4B H 0.989393 0.136296 0.326564 0.060 Uiso 1 1 calc R . . . .
C1 C 0.4993(8) 0.1349(3) 0.1944(7) 0.0452(15) Uani 1 1 d . . . . .
H1A H 0.448205 0.167144 0.241427 0.054 Uiso 1 1 calc R . . . .
H1B H 0.405025 0.107044 0.129561 0.054 Uiso 1 1 calc R . . . .
C5 C 0.6893(9) 0.0454(3) 0.2530(7) 0.0424(14) Uani 1 1 d . . . . .
H5A H 0.594202 0.015065 0.209613 0.051 Uiso 1 1 calc R . . . .
H5B H 0.787073 0.024469 0.336468 0.051 Uiso 1 1 calc R . . . .
C3 C 0.7789(8) 0.1400(3) 0.4072(7) 0.0442(15) Uani 1 1 d . . . . .
H3A H 0.860325 0.118958 0.503096 0.053 Uiso 1 1 calc R . . . .
H3B H 0.737558 0.178148 0.442469 0.053 Uiso 1 1 calc R . . . .
C7 C 0.8342(7) 0.1626(3) -0.0043(7) 0.0383(13) Uani 1 1 d . . . . .
H7A H 0.771936 0.141493 -0.107083 0.046 Uiso 1 1 calc R . . . .
H7B H 0.810297 0.207495 -0.020586 0.046 Uiso 1 1 calc R . . . .
C8 C 1.0276(9) 0.1517(4) 0.0437(8) 0.060(2) Uani 1 1 d . . . . .
H8A H 1.055306 0.107817 0.073375 0.072 Uiso 1 1 calc R . . . .
H8B H 1.092541 0.177706 0.137240 0.072 Uiso 1 1 calc R . . . .

loop_
_atom_site_aniso_label
_atom_site_aniso_U_11
_atom_site_aniso_U_22
_atom_site_aniso_U_33
_atom_site_aniso_U_23
_atom_site_aniso_U_13
_atom_site_aniso_U_12
I1 0.0562(3) 0.0503(3) 0.0419(2) -0.00584(18) 0.02122(18) 0.0126(2)
I2 0.0456(2) 0.0376(2) 0.0381(2) 0.00385(16) 0.01330(16) 0.00065(17)
Br1 0.0489(4) 0.0767(5) 0.0471(4) 0.0112(3) 0.0275(3) -0.0117(3)
Cu1 0.0528(4) 0.0421(5) 0.0413(4) 0.0039(3) 0.0264(3) 0.0038(3)
N1 0.034(2) 0.038(3) 0.031(2) 0.0005(19) 0.0191(19) 0.000(2)
N2 0.031(2) 0.038(3) 0.031(2) 0.0026(19) 0.0169(19) -0.0009(19)
C6 0.066(4) 0.033(3) 0.055(4) -0.002(3) 0.044(3) -0.001(3)
C2 0.038(3) 0.062(4) 0.041(3) 0.015(3) 0.022(3) 0.013(3)
C4 0.053(4) 0.065(5) 0.032(3) -0.006(3) 0.015(3) -0.025(3)
C1 0.035(3) 0.063(4) 0.041(3) 0.012(3) 0.018(3) 0.009(3)
C5 0.059(4) 0.033(3) 0.049(3) -0.001(3) 0.036(3) -0.003(3)
C3 0.053(4) 0.051(4) 0.029(3) -0.004(3) 0.015(3) -0.013(3)
C7 0.044(3) 0.039(3) 0.038(3) 0.007(3) 0.023(3) -0.002(3)
C8 0.048(4) 0.090(6) 0.052(4) 0.030(4) 0.029(3) 0.004(4)

loop_
_atom_type_symbol
_atom_type_description
_atom_type_scat_dispersion_real
_atom_type_scat_dispersion_imag
_atom_type_scat_source
C C 0.0033 0.0016 'International Tables Vol C Tables 4.2.6.8 and 6.1.1.4'
H H 0.0000 0.0000 'International Tables Vol C Tables 4.2.6.8 and 6.1.1.4'
Br Br -0.2901 2.4595 'International Tables Vol C Tables 4.2.6.8 and 6.1.1.4'
Cu Cu 0.3201 1.2651 'International Tables Vol C Tables 4.2.6.8 and 6.1.1.4'
I I -0.4742 1.8119 'International Tables Vol C Tables 4.2.6.8 and 6.1.1.4'
N N 0.0061 0.0033 'International Tables Vol C Tables 4.2.6.8 and 6.1.1.4'

loop_
_geom_angle_atom_site_label_1
_geom_angle_atom_site_label_2
_geom_angle_atom_site_label_3
_geom_angle
_geom_angle_site_symmetry_1
_geom_angle_site_symmetry_3
_geom_angle_publ_flag
Cu1 I2 Cu1 61.94(3) . 3_656 ?
I1 Cu1 I2 108.69(3) . 3_656 ?
I1 Cu1 I2 115.76(3) . . ?
I1 Cu1 Cu1 137.10(4) . 3_656 ?
I2 Cu1 I2 118.06(3) . 3_656 ?
I2 Cu1 Cu1 59.87(3) . 3_656 ?
I2 Cu1 Cu1 58.20(3) 3_656 3_656 ?
N1 Cu1 I1 108.71(12) . . ?
N1 Cu1 I2 101.21(12) . . ?
N1 Cu1 I2 102.94(12) . 3_656 ?
N1 Cu1 Cu1 113.99(13) . 3_656 ?
C1 N1 Cu1 108.5(3) . . ?
C1 N1 C5 108.5(4) . . ?
C5 N1 Cu1 110.4(3) . . ?
C3 N1 Cu1 112.9(3) . . ?
C3 N1 C1 107.6(5) . . ?
C3 N1 C5 108.8(5) . . ?
C6 N2 C2 108.5(5) . . ?
C6 N2 C7 110.5(4) . . ?
C2 N2 C7 107.7(4) . . ?
C4 N2 C6 108.9(5) . . ?
C4 N2 C2 108.0(5) . . ?
C4 N2 C7 113.0(4) . . ?
N2 C6 C5 108.9(4) . . ?
N2 C2 C1 108.4(5) . . ?
N2 C4 C3 108.5(5) . . ?
N1 C1 C2 111.6(4) . . ?
N1 C5 C6 111.1(5) . . ?
N1 C3 C4 111.3(4) . . ?
C8 C7 N2 112.7(5) . . ?
C7 C8 Br1 108.7(4) . . ?

loop_
_geom_bond_atom_site_label_1
_geom_bond_atom_site_label_2
_geom_bond_distance
_geom_bond_site_symmetry_2
_geom_bond_publ_flag
I1 Cu1 2.5894(8) . ?
I2 Cu1 2.6275(8) . ?
I2 Cu1 2.6739(9) 3_656 ?
Br1 C8 1.975(6) . ?
Cu1 Cu1 2.7282(15) 3_656 ?
Cu1 N1 2.181(4) . ?
N1 C1 1.465(7) . ?
N1 C5 1.467(7) . ?
N1 C3 1.460(7) . ?
N2 C6 1.501(7) . ?
N2 C2 1.503(7) . ?
N2 C4 1.495(7) . ?
N2 C7 1.522(6) . ?
C6 C5 1.538(7) . ?
C2 C1 1.539(8) . ?
C4 C3 1.548(8) . ?
C7 C8 1.492(8) . ?
